data_4036678
loop_
_publ_author_name
'Yang, Zhanhui'
'He, Wei'
'Cheng, Baoxiang'
'Xu, Jiaxi'

_publ_section_title
;
 Stereochemistry and Mechanistic Insight in the [2(k)+2(i)+2(i)]
 Annulations of Ketenes and Imines.
;
_journal_issue 11
_journal_name_full 'The Journal of organic chemistry'
_journal_page_first 4506
_journal_page_last 4515
_journal_paper_doi 10.1021/acs.joc.6b00279
_journal_volume 81
_journal_year 2016
_chemical_formula_moiety 'C21 H19 N3 O'
_chemical_formula_sum 'C21 H19 N3 O'
_chemical_formula_weight 329.39
_chemical_melting_point 469.6(5)
_chemical_name_common pyrimido[2,1-a:4,3-a']diisoquinoline
_space_group_crystal_system monoclinic
_space_group_IT_number 14
_space_group_name_Hall '-P 2yn'
_space_group_name_H-M_alt 'P 1 21/n 1'
_atom_sites_solution_hydrogens geom
_atom_sites_solution_primary direct
_atom_sites_solution_secondary difmap
_audit_creation_date 2014-12-19
_audit_creation_method
;
  Olex2 1.1
  (compiled 2011.02.15 svn.r1672, GUI svn.r3494)
;
_cell_angle_alpha 90.00
_cell_angle_beta 107.700(10)
_cell_angle_gamma 90.00
_cell_formula_units_Z 4
_cell_length_a 11.9507(10)
_cell_length_b 8.4520(5)
_cell_length_c 17.0816(14)
_cell_measurement_reflns_used 1682
_cell_measurement_temperature 97.6
_cell_measurement_theta_max 29.6438
_cell_measurement_theta_min 2.9936
_cell_volume 1643.7(2)
_computing_cell_refinement
;
CrysAlisPro, Agilent Technologies,
Version 1.171.35.11 (release 16-05-2011 CrysAlis171 .NET)
(compiled May 16 2011,17:55:39)
;
_computing_data_collection
;
CrysAlisPro, Agilent Technologies,
Version 1.171.35.11 (release 16-05-2011 CrysAlis171 .NET)
(compiled May 16 2011,17:55:39)
;
_computing_data_reduction
;
CrysAlisPro, Agilent Technologies,
Version 1.171.35.11 (release 16-05-2011 CrysAlis171 .NET)
(compiled May 16 2011,17:55:39)
;
_computing_molecular_graphics
;
O. V. Dolomanov, L. J. Bourhis, R. J. Gildea, J. A. K. Howard and H. Puschmann,
OLEX2: a complete structure solution, refinement and analysis program.
J. Appl. Cryst. (2009). 42, 339-341.
;
_computing_publication_material
;
O. V. Dolomanov, L. J. Bourhis, R. J. Gildea, J. A. K. Howard and H. Puschmann,
OLEX2: a complete structure solution, refinement and analysis program.
J. Appl. Cryst. (2009). 42, 339-341.
;
_computing_structure_refinement 'SHELXL-97 (Sheldrick, 1997)'
_computing_structure_solution 'A short history of SHELX (Sheldrick, 2007)/Bruker'
_diffrn_ambient_temperature 97.6
_diffrn_detector_area_resol_mean 16.0971
_diffrn_measured_fraction_theta_full 0.999
_diffrn_measured_fraction_theta_max 0.999
_diffrn_measurement_details
;
#__ type_ start__ end____ width___ exp.time_
  1 omega  -11.00   35.00   1.0000   10.0000
omega____ theta____ kappa____ phi______ frames
    -      -13.2647   37.0000  150.0000 46

#__ type_ start__ end____ width___ exp.time_
  2 omega    1.00   29.00   1.0000   10.0000
omega____ theta____ kappa____ phi______ frames
    -       18.5772   37.0000   90.0000 28

#__ type_ start__ end____ width___ exp.time_
  3 omega   -1.00   88.00   1.0000   10.0000
omega____ theta____ kappa____ phi______ frames
    -       18.5772   37.0000    0.0000 89

#__ type_ start__ end____ width___ exp.time_
  4 omega  -39.00   44.00   1.0000   10.0000
omega____ theta____ kappa____ phi______ frames
    -       18.5772  -77.0000 -150.0000 83
;
_diffrn_measurement_device_type 'Xcalibur, Eos, Gemini'
_diffrn_measurement_method '\w scans'
_diffrn_orient_matrix_UB_11 -0.0221958000
_diffrn_orient_matrix_UB_12 0.0210748000
_diffrn_orient_matrix_UB_13 -0.0420823000
_diffrn_orient_matrix_UB_21 0.0300999000
_diffrn_orient_matrix_UB_22 -0.0649387000
_diffrn_orient_matrix_UB_23 -0.0105221000
_diffrn_orient_matrix_UB_31 -0.0498072000
_diffrn_orient_matrix_UB_32 -0.0486772000
_diffrn_orient_matrix_UB_33 -0.0042139000
_diffrn_radiation_monochromator graphite
_diffrn_radiation_type 'Mo K\a'
_diffrn_radiation_wavelength 0.7107
_diffrn_reflns_av_R_equivalents 0.0343
_diffrn_reflns_av_unetI/netI 0.0498
_diffrn_reflns_limit_h_max 14
_diffrn_reflns_limit_h_min -14
_diffrn_reflns_limit_k_max 6
_diffrn_reflns_limit_k_min -10
_diffrn_reflns_limit_l_max 21
_diffrn_reflns_limit_l_min -12
_diffrn_reflns_number 7880
_diffrn_reflns_theta_full 26.00
_diffrn_reflns_theta_max 26.00
_diffrn_reflns_theta_min 3.00
_diffrn_source 'Enhance (Mo) X-ray Source'
_exptl_absorpt_coefficient_mu 0.084
_exptl_absorpt_correction_T_max 1.00000
_exptl_absorpt_correction_T_min 0.99172
_exptl_absorpt_correction_type multi-scan
_exptl_absorpt_process_details
;
CrysAlisPro, Agilent Technologies,
Version 1.171.35.11 (release 16-05-2011 CrysAlis171 .NET)
(compiled May 16 2011,17:55:39)
Empirical absorption correction using spherical harmonics,
 implemented in SCALE3 ABSPACK scaling algorithm.
;
_exptl_crystal_colour colorless
_exptl_crystal_density_diffrn 1.331
_exptl_crystal_density_method 'not measured'
_exptl_crystal_description block
_exptl_crystal_F_000 696
_exptl_crystal_size_max 0.42
_exptl_crystal_size_mid 0.25
_exptl_crystal_size_min 0.14
_refine_diff_density_max 0.186
_refine_diff_density_min -0.223
_refine_diff_density_rms 0.045
_refine_ls_extinction_method none
_refine_ls_goodness_of_fit_ref 1.036
_refine_ls_hydrogen_treatment mixed
_refine_ls_matrix_type full
_refine_ls_number_parameters 226
_refine_ls_number_reflns 3223
_refine_ls_number_restraints 0
_refine_ls_restrained_S_all 1.036
_refine_ls_R_factor_all 0.0651
_refine_ls_R_factor_gt 0.0463
_refine_ls_shift/su_max 0.000
_refine_ls_shift/su_mean 0.000
_refine_ls_structure_factor_coef Fsqd
_refine_ls_weighting_details 'calc w=1/[\s^2^(Fo^2^)+(0.0426P)^2^+0.2043P] where P=(Fo^2^+2Fc^2^)/3'
_refine_ls_weighting_scheme calc
_refine_ls_wR_factor_gt 0.0980
_refine_ls_wR_factor_ref 0.1084
_reflns_number_gt 2451
_reflns_number_total 3223
_reflns_threshold_expression >2sigma(I)
_cod_data_source_file jo6b00279_si_002.cif
_cod_data_source_block exp_4m(2697)
_cod_depositor_comments
;
The following automatic conversions were performed:

data item '_chemical_melting_point' value '196-197 deg' was changed
to '469.6(5)' -- it was converted from degrees Celsius(C) to
Kelvins(K), the average value was taken and precision was estimated.

Automatic conversion script
Id: cif_fix_values 6909 2019-04-08 15:41:33Z antanas 
;
_cod_database_code 4036678
_reflns_odcompleteness_completeness 99.75
_reflns_odcompleteness_iscentric 1
_reflns_odcompleteness_theta 26.32

loop_
_space_group_symop_id
_space_group_symop_operation_xyz
1 'x, y, z'
2 '-x+1/2, y+1/2, -z+1/2'
3 '-x, -y, -z'
4 'x-1/2, -y-1/2, z-1/2'

loop_
_atom_site_label
_atom_site_type_symbol
_atom_site_fract_x
_atom_site_fract_y
_atom_site_fract_z
_atom_site_U_iso_or_equiv
_atom_site_adp_type
_atom_site_occupancy
_atom_site_symmetry_multiplicity
_atom_site_calc_flag
_atom_site_refinement_flags
O O 0.64082(10) 0.37733(13) 0.01532(8) 0.0294(3) Uani 1 1 d .
N2 N 0.40844(11) 0.18190(14) -0.19009(8) 0.0171(3) Uani 1 1 d .
N3 N 0.60383(12) 0.27908(15) -0.11424(9) 0.0234(3) Uani 1 1 d .
C7 C 0.21574(14) 0.29427(18) -0.25573(11) 0.0217(4) Uani 1 1 d .
H7A H 0.1746 0.3945 -0.2681 0.026 Uiso 1 1 calc R
H7B H 0.1941 0.2314 -0.3056 0.026 Uiso 1 1 calc R
C2 C 0.44601(14) 0.28170(18) -0.04980(10) 0.0202(4) Uani 1 1 d .
H2 H 0.4017 0.3795 -0.0679 0.024 Uiso 1 1 calc R
C14 C 0.55998(14) 0.19224(17) -0.26034(11) 0.0203(4) Uani 1 1 d .
C6 C 0.17609(14) 0.20923(17) -0.19078(10) 0.0191(4) Uani 1 1 d .
C13 C 0.53250(14) 0.17119(18) -0.17988(10) 0.0191(4) Uani 1 1 d .
H13 H 0.5562 0.0631 -0.1613 0.023 Uiso 1 1 calc R
C5 C 0.25661(14) 0.13614(17) -0.12417(10) 0.0173(4) Uani 1 1 d .
C9 C 0.21734(15) 0.04571(18) -0.06923(10) 0.0219(4) Uani 1 1 d .
H9 H 0.2715 -0.0055 -0.0258 0.026 Uiso 1 1 calc R
C1 C 0.57415(15) 0.31481(18) -0.04622(11) 0.0214(4) Uani 1 1 d .
C3 C 0.44051(14) 0.24718(18) 0.03262(11) 0.0223(4) Uani 1 1 d .
C4 C 0.38645(14) 0.15002(17) -0.11261(10) 0.0178(4) Uani 1 1 d .
H4 H 0.4234 0.0487 -0.0916 0.021 Uiso 1 1 calc R
C21 C 0.67878(17) 0.2846(2) -0.34179(12) 0.0298(4) Uani 1 1 d .
H21 H 0.7428 0.3423 -0.3463 0.036 Uiso 1 1 calc R
C18 C 0.48981(15) 0.11259(18) -0.32908(11) 0.0240(4) Uani 1 1 d .
H18 H 0.4261 0.0537 -0.3249 0.029 Uiso 1 1 calc R
C11 C 0.01815(15) 0.10788(18) -0.14376(11) 0.0244(4) Uani 1 1 d .
H11 H -0.0617 0.1003 -0.1499 0.029 Uiso 1 1 calc R
C15 C 0.65531(15) 0.28078(18) -0.26633(12) 0.0255(4) Uani 1 1 d .
C12 C 0.05614(15) 0.19530(18) -0.19947(11) 0.0230(4) Uani 1 1 d .
H12 H 0.0014 0.2452 -0.2431 0.028 Uiso 1 1 calc R
C19 C 0.51326(17) 0.1195(2) -0.40364(12) 0.0296(4) Uani 1 1 d .
H19 H 0.4649 0.0673 -0.4494 0.036 Uiso 1 1 calc R
N20 N 0.43251(13) 0.21332(17) 0.09584(10) 0.0315(4) Uani 1 1 d .
C17 C 0.72652(15) 0.2991(2) -0.11292(12) 0.0312(4) Uani 1 1 d .
H17A H 0.7658 0.1973 -0.1050 0.037 Uiso 1 1 calc R
H17B H 0.7673 0.3676 -0.0677 0.037 Uiso 1 1 calc R
C10 C 0.09866(15) 0.03177(18) -0.07904(11) 0.0242(4) Uani 1 1 d .
H10 H 0.0730 -0.0285 -0.0423 0.029 Uiso 1 1 calc R
C8 C 0.34703(14) 0.32512(17) -0.23008(10) 0.0198(4) Uani 1 1 d .
H8A H 0.3712 0.3509 -0.2779 0.024 Uiso 1 1 calc R
H8B H 0.3664 0.4137 -0.1923 0.024 Uiso 1 1 calc R
C16 C 0.72951(16) 0.3708(2) -0.19322(12) 0.0312(5) Uani 1 1 d .
H16A H 0.7018 0.4792 -0.1964 0.037 Uiso 1 1 calc R
H16B H 0.8100 0.3728 -0.1947 0.037 Uiso 1 1 calc R
C20 C 0.60931(17) 0.2049(2) -0.40950(12) 0.0320(5) Uani 1 1 d .
H20 H 0.6268 0.2085 -0.4589 0.038 Uiso 1 1 calc R

loop_
_atom_site_aniso_label
_atom_site_aniso_U_11
_atom_site_aniso_U_22
_atom_site_aniso_U_33
_atom_site_aniso_U_23
_atom_site_aniso_U_13
_atom_site_aniso_U_12
O 0.0253(7) 0.0298(7) 0.0301(7) -0.0090(6) 0.0038(6) -0.0020(5)
N2 0.0187(7) 0.0164(7) 0.0188(7) 0.0016(5) 0.0096(6) 0.0008(5)
N3 0.0181(7) 0.0262(7) 0.0278(8) -0.0050(6) 0.0096(7) -0.0029(6)
C7 0.0218(9) 0.0214(8) 0.0227(9) 0.0030(7) 0.0077(8) 0.0038(7)
C2 0.0226(9) 0.0195(8) 0.0192(9) -0.0011(7) 0.0072(7) 0.0018(7)
C14 0.0228(9) 0.0160(8) 0.0266(9) 0.0034(7) 0.0140(8) 0.0048(7)
C6 0.0220(9) 0.0152(8) 0.0216(9) -0.0032(7) 0.0090(7) -0.0006(7)
C13 0.0186(9) 0.0167(8) 0.0236(9) -0.0018(7) 0.0089(7) -0.0009(6)
C5 0.0208(9) 0.0147(8) 0.0177(9) -0.0041(6) 0.0078(7) -0.0016(6)
C9 0.0284(9) 0.0210(9) 0.0179(9) -0.0014(7) 0.0093(8) -0.0002(7)
C1 0.0224(9) 0.0152(8) 0.0250(10) -0.0019(7) 0.0047(8) 0.0014(7)
C3 0.0202(9) 0.0229(9) 0.0226(10) -0.0018(7) 0.0046(8) 0.0021(7)
C4 0.0209(9) 0.0145(8) 0.0189(9) 0.0019(7) 0.0074(7) 0.0015(6)
C21 0.0315(10) 0.0235(9) 0.0431(12) 0.0092(9) 0.0244(10) 0.0060(8)
C18 0.0277(10) 0.0225(9) 0.0265(10) 0.0005(7) 0.0152(8) 0.0020(7)
C11 0.0196(9) 0.0247(9) 0.0326(11) -0.0075(8) 0.0133(8) -0.0035(7)
C15 0.0265(10) 0.0182(8) 0.0363(11) 0.0053(8) 0.0163(9) 0.0051(7)
C12 0.0224(9) 0.0205(9) 0.0261(10) -0.0025(7) 0.0075(8) 0.0019(7)
C19 0.0365(11) 0.0290(10) 0.0271(10) 0.0012(8) 0.0152(9) 0.0067(8)
N20 0.0317(9) 0.0389(9) 0.0233(9) 0.0001(7) 0.0075(7) 0.0017(7)
C17 0.0190(9) 0.0377(11) 0.0372(12) -0.0073(9) 0.0091(9) -0.0039(8)
C10 0.0303(10) 0.0231(9) 0.0257(10) -0.0028(7) 0.0182(8) -0.0048(7)
C8 0.0233(9) 0.0178(8) 0.0203(9) 0.0022(7) 0.0097(7) 0.0010(7)
C16 0.0243(10) 0.0281(10) 0.0450(12) 0.0011(9) 0.0162(9) -0.0039(8)
C20 0.0430(12) 0.0298(10) 0.0319(11) 0.0097(9) 0.0247(10) 0.0124(9)

loop_
_atom_type_symbol
_atom_type_description
_atom_type_scat_dispersion_real
_atom_type_scat_dispersion_imag
_atom_type_scat_source
C C 0.0033 0.0016 'International Tables Vol C Tables 4.2.6.8 and 6.1.1.4'
H H 0.0000 0.0000 'International Tables Vol C Tables 4.2.6.8 and 6.1.1.4'
N N 0.0061 0.0033 'International Tables Vol C Tables 4.2.6.8 and 6.1.1.4'
O O 0.0106 0.0060 'International Tables Vol C Tables 4.2.6.8 and 6.1.1.4'

loop_
_geom_angle_atom_site_label_1
_geom_angle_atom_site_label_2
_geom_angle_atom_site_label_3
_geom_angle
C13 N2 C4 110.04(13)
C13 N2 C8 117.20(12)
C4 N2 C8 111.91(12)
C1 N3 C13 122.94(13)
C1 N3 C17 118.93(14)
C17 N3 C13 114.87(13)
H7A C7 H7B 107.7
C6 C7 H7A 108.9
C6 C7 H7B 108.9
C6 C7 C8 113.36(14)
C8 C7 H7A 108.9
C8 C7 H7B 108.9
C1 C2 H2 107.2
C1 C2 C4 113.42(13)
C3 C2 H2 107.2
C3 C2 C1 109.53(14)
C3 C2 C4 112.10(13)
C4 C2 H2 107.2
C18 C14 C13 117.82(14)
C18 C14 C15 119.64(16)
C15 C14 C13 122.46(16)
C5 C6 C7 121.15(14)
C5 C6 C12 118.72(15)
C12 C6 C7 120.04(15)
N2 C13 N3 112.54(12)
N2 C13 C14 112.38(14)
N2 C13 H13 106.4
N3 C13 C14 112.13(13)
N3 C13 H13 106.4
C14 C13 H13 106.4
C6 C5 C9 120.13(15)
C6 C5 C4 120.05(14)
C9 C5 C4 119.79(15)
C5 C9 H9 119.8
C10 C9 C5 120.47(16)
C10 C9 H9 119.8
O C1 N3 124.17(15)
O C1 C2 119.37(15)
N3 C1 C2 116.37(14)
N20 C3 C2 176.42(18)
N2 C4 C2 108.88(12)
N2 C4 C5 111.07(13)
N2 C4 H4 108.1
C2 C4 H4 108.1
C5 C4 C2 112.45(12)
C5 C4 H4 108.1
C15 C21 H21 119.2
C20 C21 H21 119.2
C20 C21 C15 121.58(16)
C14 C18 H18 119.5
C19 C18 C14 121.10(16)
C19 C18 H18 119.5
C12 C11 H11 119.9
C10 C11 H11 119.9
C10 C11 C12 120.21(16)
C14 C15 C21 118.50(17)
C14 C15 C16 120.07(16)
C21 C15 C16 121.42(15)
C6 C12 H12 119.7
C11 C12 C6 120.69(16)
C11 C12 H12 119.7
C18 C19 H19 120.3
C20 C19 C18 119.47(18)
C20 C19 H19 120.3
N3 C17 H17A 109.8
N3 C17 H17B 109.8
N3 C17 C16 109.35(15)
H17A C17 H17B 108.3
C16 C17 H17A 109.8
C16 C17 H17B 109.8
C9 C10 C11 119.74(16)
C9 C10 H10 120.1
C11 C10 H10 120.1
N2 C8 C7 108.58(12)
N2 C8 H8A 110.0
N2 C8 H8B 110.0
C7 C8 H8A 110.0
C7 C8 H8B 110.0
H8A C8 H8B 108.4
C15 C16 C17 112.40(14)
C15 C16 H16A 109.1
C15 C16 H16B 109.1
C17 C16 H16A 109.1
C17 C16 H16B 109.1
H16A C16 H16B 107.9
C21 C20 C19 119.69(17)
C21 C20 H20 120.2
C19 C20 H20 120.2

loop_
_geom_bond_atom_site_label_1
_geom_bond_atom_site_label_2
_geom_bond_distance
O C1 1.229(2)
N2 C13 1.4420(19)
N2 C4 1.4507(19)
N2 C8 1.4716(19)
N3 C13 1.495(2)
N3 C1 1.348(2)
N3 C17 1.469(2)
C7 H7A 0.9700
C7 H7B 0.9700
C7 C6 1.514(2)
C7 C8 1.518(2)
C2 H2 0.9800
C2 C1 1.540(2)
C2 C3 1.459(2)
C2 C4 1.560(2)
C14 C13 1.518(2)
C14 C18 1.392(2)
C14 C15 1.393(2)
C6 C5 1.392(2)
C6 C12 1.400(2)
C13 H13 0.9800
C5 C9 1.398(2)
C5 C4 1.508(2)
C9 H9 0.9300
C9 C10 1.382(2)
C3 N20 1.149(2)
C4 H4 0.9800
C21 H21 0.9300
C21 C15 1.400(2)
C21 C20 1.377(3)
C18 H18 0.9300
C18 C19 1.386(2)
C11 H11 0.9300
C11 C12 1.386(2)
C11 C10 1.384(2)
C15 C16 1.501(3)
C12 H12 0.9300
C19 H19 0.9300
C19 C20 1.385(3)
C17 H17A 0.9700
C17 H17B 0.9700
C17 C16 1.510(3)
C10 H10 0.9300
C8 H8A 0.9700
C8 H8B 0.9700
C16 H16A 0.9700
C16 H16B 0.9700
C20 H20 0.9300

loop_
_geom_torsion_atom_site_label_1
_geom_torsion_atom_site_label_2
_geom_torsion_atom_site_label_3
_geom_torsion_atom_site_label_4
_geom_torsion
N3 C17 C16 C15 -52.43(19)
C7 C6 C5 C9 -173.92(14)
C7 C6 C5 C4 4.1(2)
C7 C6 C12 C11 175.20(15)
C14 C18 C19 C20 1.1(2)
C14 C15 C16 C17 26.0(2)
C6 C7 C8 N2 43.24(18)
C6 C5 C9 C10 -1.9(2)
C6 C5 C4 N2 -24.26(19)
C6 C5 C4 C2 98.05(17)
C13 N2 C4 C2 64.21(15)
C13 N2 C4 C5 -171.44(12)
C13 N2 C8 C7 164.67(13)
C13 N3 C1 O 165.52(15)
C13 N3 C1 C2 -17.9(2)
C13 N3 C17 C16 61.37(18)
C13 C14 C18 C19 -176.65(15)
C13 C14 C15 C21 175.55(14)
C13 C14 C15 C16 -5.1(2)
C5 C6 C12 C11 -1.2(2)
C5 C9 C10 C11 0.0(2)
C9 C5 C4 N2 153.79(13)
C9 C5 C4 C2 -83.91(17)
C1 N3 C13 N2 33.2(2)
C1 N3 C13 C14 161.09(14)
C1 N3 C17 C16 -138.42(16)
C1 C2 C3 N20 -133(3)
C1 C2 C4 N2 -48.08(17)
C1 C2 C4 C5 -171.62(13)
C3 C2 C1 O -32.1(2)
C3 C2 C1 N3 151.12(14)
C3 C2 C4 N2 -172.76(13)
C3 C2 C4 C5 63.70(17)
C4 N2 C13 N3 -56.24(16)
C4 N2 C13 C14 176.02(12)
C4 N2 C8 C7 -66.86(16)
C4 C2 C1 O -158.14(14)
C4 C2 C1 N3 25.06(19)
C4 C2 C3 N20 -6(3)
C4 C5 C9 C10 -179.95(14)
C21 C15 C16 C17 -154.71(16)
C18 C14 C13 N2 -44.53(18)
C18 C14 C13 N3 -172.48(13)
C18 C14 C15 C21 -1.1(2)
C18 C14 C15 C16 178.28(15)
C18 C19 C20 C21 -1.4(3)
C15 C14 C13 N2 138.80(15)
C15 C14 C13 N3 10.8(2)
C15 C14 C18 C19 0.1(2)
C15 C21 C20 C19 0.4(3)
C12 C6 C5 C9 2.5(2)
C12 C6 C5 C4 -179.47(14)
C12 C11 C10 C9 1.2(2)
C17 N3 C13 N2 -167.44(13)
C17 N3 C13 C14 -39.57(18)
C17 N3 C1 O 7.0(2)
C17 N3 C1 C2 -176.39(14)
C10 C11 C12 C6 -0.6(2)
C8 N2 C13 N3 73.12(17)
C8 N2 C13 C14 -54.62(17)
C8 N2 C4 C2 -67.95(16)
C8 N2 C4 C5 56.40(16)
C8 C7 C6 C5 -14.1(2)
C8 C7 C6 C12 169.54(13)
C20 C21 C15 C14 0.8(2)
C20 C21 C15 C16 -178.53(16)
